data_1576910
loop_
_publ_author_name
'Mahawar, Pritam'
'Wang, Ganping'
'Ward, Robert J.'
'Kelley, Steven P.'
'Maron, Laurent'
'Walensky, Justin R.'

_publ_section_title
;
 Unusual bonding situations in Th(iv) and U(iv)-Al(iii) pnictogen
 complexes.
;
_journal_issue 18
_journal_name_full 'Chemical science'
_journal_page_first 9158
_journal_page_last 9167
_journal_paper_doi 10.1039/d5sc09143h
_journal_volume 17
_journal_year 2026
_chemical_formula_moiety 'C48 H67 Al P2 Th, 0.5(C4 H10 O)'
_chemical_formula_sum 'C50 H72 Al O0.5 P2 Th'
_chemical_formula_weight 1002.03
_chemical_properties_physical Air-sensitive,Moisture-sensitive,Radioactive
_space_group_crystal_system triclinic
_space_group_IT_number 2
_space_group_name_Hall '-P 1'
_space_group_name_H-M_alt 'P -1'
_atom_sites_solution_hydrogens geom
_atom_sites_solution_primary dual
_atom_sites_solution_secondary difmap
_audit_creation_date 2025-09-30
_audit_creation_method
;
Olex2 1.5
(compiled 2025.07.13 svn.rb7424aed for OlexSys, GUI svn.r7311)
;
_audit_update_record
;
2025-11-10 deposited with the CCDC.	2026-03-10 downloaded from the CCDC.
;
_cell_angle_alpha 91.198(2)
_cell_angle_beta 105.249(2)
_cell_angle_gamma 104.290(2)
_cell_formula_units_Z 2
_cell_length_a 10.7096(6)
_cell_length_b 15.0349(10)
_cell_length_c 15.6459(9)
_cell_measurement_reflns_used 9871
_cell_measurement_temperature 173.0
_cell_measurement_theta_max 27.53
_cell_measurement_theta_min 2.76
_cell_volume 2345.4(2)
_computing_cell_refinement 'Bruker Apex4 V.2022.1-1/SAINT V8.40B'
_computing_data_collection 'Bruker Apex4 V.2022.1-1'
_computing_data_reduction 'Bruker Apex4 V.2022.1-1/SAINT V8.40B'
_computing_molecular_graphics 'Olex2 1.5 (Dolomanov et al., 2009)'
_computing_publication_material 'Olex2 1.5 (Dolomanov et al., 2009)'
_computing_structure_refinement 'ShelXL (Sheldrick, 2015)'
_computing_structure_solution 'ShelXT (Sheldrick, 2015)'
_diffrn_ambient_temperature 173.0
_diffrn_measured_fraction_theta_full 0.997
_diffrn_measured_fraction_theta_max 0.995
_diffrn_measurement_device_type 'Bruker Photon II CMOS area detector'
_diffrn_measurement_method 'shutterless omega and phi scans'
_diffrn_radiation_monochromator 'mirror optics'
_diffrn_radiation_type MoK\a
_diffrn_radiation_wavelength 0.71073
_diffrn_reflns_av_R_equivalents 0.0359
_diffrn_reflns_av_unetI/netI 0.0250
_diffrn_reflns_Laue_measured_fraction_full 0.997
_diffrn_reflns_Laue_measured_fraction_max 0.995
_diffrn_reflns_limit_h_max 13
_diffrn_reflns_limit_h_min -13
_diffrn_reflns_limit_k_max 19
_diffrn_reflns_limit_k_min -19
_diffrn_reflns_limit_l_max 20
_diffrn_reflns_limit_l_min -20
_diffrn_reflns_number 78332
_diffrn_reflns_point_group_measured_fraction_full 0.997
_diffrn_reflns_point_group_measured_fraction_max 0.995
_diffrn_reflns_theta_full 25.242
_diffrn_reflns_theta_max 27.505
_diffrn_reflns_theta_min 2.756
_diffrn_source 'Incoatec IMuS microfocus Mo tube'
_diffrn_standards_number 0
_exptl_absorpt_coefficient_mu 3.299
_exptl_absorpt_correction_T_max 0.7456
_exptl_absorpt_correction_T_min 0.6759
_exptl_absorpt_correction_type multi-scan
_exptl_absorpt_process_details 'Bruker AXScale'
_exptl_crystal_colour orange
_exptl_crystal_colour_primary orange
_exptl_crystal_density_diffrn 1.419
_exptl_crystal_description irregular
_exptl_crystal_F_000 1018
_exptl_crystal_recrystallization_method 'Re-crystallisation from solvent: diethyl ether, pentane'
_exptl_crystal_size_max 0.1
_exptl_crystal_size_mid 0.08
_exptl_crystal_size_min 0.03
_refine_diff_density_max 1.903
_refine_diff_density_min -0.755
_refine_diff_density_rms 0.094
_refine_ls_extinction_method none
_refine_ls_goodness_of_fit_ref 1.045
_refine_ls_hydrogen_treatment constr
_refine_ls_matrix_type full
_refine_ls_number_parameters 540
_refine_ls_number_reflns 10715
_refine_ls_number_restraints 0
_refine_ls_restrained_S_all 1.045
_refine_ls_R_factor_all 0.0308
_refine_ls_R_factor_gt 0.0266
_refine_ls_shift/su_max 0.001
_refine_ls_shift/su_mean 0.000
_refine_ls_structure_factor_coef Fsqd
_refine_ls_weighting_details 'w=1/[\s^2^(Fo^2^)+(0.0350P)^2^+2.9717P] where P=(Fo^2^+2Fc^2^)/3'
_refine_ls_weighting_scheme calc
_refine_ls_wR_factor_gt 0.0656
_refine_ls_wR_factor_ref 0.0672
_reflns_Friedel_coverage 0.000
_reflns_number_gt 9856
_reflns_number_total 10715
_reflns_threshold_expression 'I > 2\s(I)'
_cod_data_source_file d5sc09143h2.cif
_cod_data_source_block 1
_cod_depositor_comments 'Adding full bibliography for 1576910--1576917.cif.'
_cod_original_formula_sum 'C50 H72 Al O0.50 P2 Th'
_cod_database_code 1576910
_shelx_shelxl_version_number 2019/3
_shelx_space_group_comment
;
The symmetry employed for this shelxl refinement is uniquely defined
by the following loop, which should always be used as a source of
symmetry information in preference to the above space-group names.
They are only intended as comments.
;
_shelx_estimated_absorpt_t_max 0.908
_shelx_estimated_absorpt_t_min 0.734
_olex2_refinement_description
;
1. Others
 Fixed Sof: P1'(0.2) P1(0.8) P2'(0.2) P2(0.8) C1S(0.5) H1SA(0.5) H1SB(0.5)
 H1SC(0.5) C2S(0.5) H2SA(0.5) H2SB(0.5) C3S(0.5) H3SA(0.5) H3SB(0.5) C4S(0.5)
 H4SA(0.5) H4SB(0.5) H4SC(0.5)
2.a Secondary CH2 refined with riding coordinates:
 C2S(H2SA,H2SB), C3S(H3SA,H3SB)
2.b Me refined with riding coordinates:
 C1S(H1SA,H1SB,H1SC), C4S(H4SA,H4SB,H4SC)
2.c Aromatic/amide H refined with riding coordinates:
 C33(H33), C35(H35), C42(H42), C44(H44)
2.d Idealised Me refined as rotating group:
 C6(H6A,H6B,H6C), C7(H7A,H7B,H7C), C8(H8A,H8B,H8C), C9(H9A,H9B,H9C), C10(H10A,
 H10B,H10C), C16(H16A,H16B,H16C), C17(H17A,H17B,H17C), C18(H18A,H18B,H18C),
 C19(H19A,H19B,H19C), C20(H20A,H20B,H20C), C26(H26A,H26B,H26C), C27(H27A,H27B,
 H27C), C28(H28A,H28B,H28C), C29(H29A,H29B,H29C), C30(H30A,H30B,H30C), C37(H37A,
 H37B,H37C), C38(H38A,H38B,H38C), C39(H39A,H39B,H39C), C46(H46A,H46B,H46C),
 C47(H47A,H47B,H47C), C48(H48A,H48B,H48C)
;
_olex2_submission_special_instructions 'No special instructions were received'

loop_
_space_group_symop_operation_xyz
'x, y, z'
'-x, -y, -z'

loop_
_atom_site_label
_atom_site_type_symbol
_atom_site_fract_x
_atom_site_fract_y
_atom_site_fract_z
_atom_site_U_iso_or_equiv
_atom_site_adp_type
_atom_site_occupancy
_atom_site_site_symmetry_order
_atom_site_calc_flag
_atom_site_refinement_flags_posn
_atom_site_refinement_flags_adp
_atom_site_refinement_flags_occupancy
_atom_site_disorder_assembly
_atom_site_disorder_group
Th1 Th 0.35660(2) 0.64055(2) 0.76460(2) 0.02481(4) Uani 1 1 d . . . . .
P1' P 0.6044(4) 0.7560(3) 0.8537(3) 0.0258(9) Uiso 0.2 1 d . . . A 2
P1 P 0.57329(11) 0.77544(8) 0.87996(8) 0.0333(2) Uani 0.8 1 d . . . A 1
P2' P 0.4072(4) 0.7806(3) 0.6444(3) 0.0227(9) Uiso 0.2 1 d . . . A 2
P2 P 0.45608(16) 0.75255(10) 0.64608(7) 0.0450(3) Uani 0.8 1 d . . . A 1
Al1 Al 0.59877(9) 0.86313(6) 0.75849(6) 0.02978(19) Uani 1 1 d . . . . .
O1S O 0.000000 1.000000 0.500000 0.151(4) Uani 1 2 d S T P . .
C1 C 0.2173(3) 0.7508(2) 0.8288(2) 0.0361(7) Uani 1 1 d . . . . .
C1S C 0.1340(18) 1.0991(13) 0.6141(15) 0.099(5) Uani 0.5 1 d . . . B -1
H1SA H 0.138952 1.160874 0.638353 0.149 Uiso 0.5 1 calc R . . B -1
H1SB H 0.123958 1.055571 0.659092 0.149 Uiso 0.5 1 calc R . . B -1
H1SC H 0.216385 1.100110 0.597432 0.149 Uiso 0.5 1 calc R . . B -1
C2 C 0.2088(3) 0.6743(3) 0.8798(2) 0.0381(8) Uani 1 1 d . . . . .
C2S C 0.0180(17) 1.0701(13) 0.5349(12) 0.100(6) Uani 0.5 1 d . . . B -1
H2SA H -0.063463 1.071954 0.552855 0.121 Uiso 0.5 1 calc R . . B -1
H2SB H 0.028608 1.116322 0.491431 0.121 Uiso 0.5 1 calc R . . B -1
C3 C 0.1176(3) 0.5970(3) 0.8235(3) 0.0423(8) Uani 1 1 d . . . . .
C3S C -0.1006(16) 0.9471(11) 0.4287(10) 0.079(4) Uani 0.5 1 d . . . B -1
H3SA H -0.115297 0.987446 0.379859 0.095 Uiso 0.5 1 calc R . . B -1
H3SB H -0.184089 0.930821 0.447580 0.095 Uiso 0.5 1 calc R . . B -1
C4 C 0.0759(3) 0.6261(3) 0.7376(2) 0.0441(9) Uani 1 1 d . . . . .
C4S C -0.0843(19) 0.8586(10) 0.3895(13) 0.098(5) Uani 0.5 1 d . . . B -1
H4SA H -0.163775 0.830411 0.340307 0.146 Uiso 0.5 1 calc R . . B -1
H4SB H -0.004669 0.872655 0.367407 0.146 Uiso 0.5 1 calc R . . B -1
H4SC H -0.073896 0.815671 0.435557 0.146 Uiso 0.5 1 calc R . . B -1
C5 C 0.1364(3) 0.7204(3) 0.7415(2) 0.0391(8) Uani 1 1 d . . . . .
C6 C 0.2829(4) 0.8501(3) 0.8621(3) 0.0550(10) Uani 1 1 d . . . . .
H6A H 0.356718 0.854055 0.915849 0.083 Uiso 1 1 calc GR . . . .
H6B H 0.216918 0.878747 0.876010 0.083 Uiso 1 1 calc GR . . . .
H6C H 0.318089 0.882371 0.816145 0.083 Uiso 1 1 calc GR . . . .
C7 C 0.2746(4) 0.6751(4) 0.9773(3) 0.0562(11) Uani 1 1 d . . . . .
H7A H 0.353359 0.650765 0.985201 0.084 Uiso 1 1 calc GR . . . .
H7B H 0.210947 0.636728 1.005091 0.084 Uiso 1 1 calc GR . . . .
H7C H 0.302491 0.738494 1.005162 0.084 Uiso 1 1 calc GR . . . .
C8 C 0.0540(5) 0.5094(3) 0.8578(4) 0.0753(15) Uani 1 1 d . . . . .
H8A H -0.001196 0.464511 0.807494 0.113 Uiso 1 1 calc GR . . . .
H8B H -0.002346 0.522559 0.894064 0.113 Uiso 1 1 calc GR . . . .
H8C H 0.124267 0.484019 0.894178 0.113 Uiso 1 1 calc GR . . . .
C9 C -0.0314(4) 0.5707(4) 0.6587(3) 0.0736(15) Uani 1 1 d . . . . .
H9A H 0.009074 0.560370 0.611261 0.110 Uiso 1 1 calc GR . . . .
H9B H -0.099155 0.604479 0.637082 0.110 Uiso 1 1 calc GR . . . .
H9C H -0.073648 0.511178 0.676589 0.110 Uiso 1 1 calc GR . . . .
C10 C 0.1007(5) 0.7829(4) 0.6693(3) 0.0620(12) Uani 1 1 d . . . . .
H10A H 0.182288 0.828056 0.665993 0.093 Uiso 1 1 calc GR . . . .
H10B H 0.038431 0.815207 0.683399 0.093 Uiso 1 1 calc GR . . . .
H10C H 0.058152 0.745908 0.612031 0.093 Uiso 1 1 calc GR . . . .
C11 C 0.2774(4) 0.4501(2) 0.7231(2) 0.0399(8) Uani 1 1 d . . . . .
C12 C 0.3784(3) 0.4660(2) 0.8059(2) 0.0352(7) Uani 1 1 d . . . . .
C13 C 0.5026(3) 0.5075(2) 0.7903(2) 0.0327(7) Uani 1 1 d . . . . .
C14 C 0.4803(3) 0.5179(2) 0.6985(2) 0.0349(7) Uani 1 1 d . . . . .
C15 C 0.3410(4) 0.4852(2) 0.6575(2) 0.0386(8) Uani 1 1 d . . . . .
C16 C 0.1375(4) 0.3884(3) 0.7041(3) 0.0619(12) Uani 1 1 d . . . . .
H16A H 0.110987 0.382203 0.759539 0.093 Uiso 1 1 calc GR . . . .
H16B H 0.134881 0.327555 0.678939 0.093 Uiso 1 1 calc GR . . . .
H16C H 0.075354 0.415331 0.661575 0.093 Uiso 1 1 calc GR . . . .
C17 C 0.3622(4) 0.4374(3) 0.8949(3) 0.0492(9) Uani 1 1 d . . . . .
H17A H 0.375991 0.492283 0.934701 0.074 Uiso 1 1 calc GR . . . .
H17B H 0.428469 0.403624 0.920889 0.074 Uiso 1 1 calc GR . . . .
H17C H 0.271741 0.397596 0.887130 0.074 Uiso 1 1 calc GR . . . .
C18 C 0.6358(4) 0.5222(3) 0.8591(3) 0.0421(8) Uani 1 1 d . . . . .
H18A H 0.708226 0.539951 0.830399 0.063 Uiso 1 1 calc GR . . . .
H18B H 0.640434 0.465018 0.887125 0.063 Uiso 1 1 calc GR . . . .
H18C H 0.645332 0.571270 0.904426 0.063 Uiso 1 1 calc GR . . . .
C19 C 0.5849(4) 0.5426(3) 0.6489(3) 0.0463(9) Uani 1 1 d . . . . .
H19A H 0.550990 0.573121 0.596240 0.069 Uiso 1 1 calc GR . . . .
H19B H 0.605530 0.486524 0.630306 0.069 Uiso 1 1 calc GR . . . .
H19C H 0.666459 0.584424 0.687701 0.069 Uiso 1 1 calc GR . . . .
C20 C 0.2743(5) 0.4792(3) 0.5596(3) 0.0594(11) Uani 1 1 d . . . . .
H20A H 0.177729 0.470893 0.549859 0.089 Uiso 1 1 calc GR . . . .
H20B H 0.289581 0.426696 0.529586 0.089 Uiso 1 1 calc GR . . . .
H20C H 0.311930 0.536142 0.535523 0.089 Uiso 1 1 calc GR . . . .
C21 C 0.7802(4) 0.9767(2) 0.7556(3) 0.0441(8) Uani 1 1 d . . . . .
C22 C 0.7529(4) 0.9933(2) 0.8378(3) 0.0432(8) Uani 1 1 d . . . . .
C23 C 0.6251(4) 1.0112(2) 0.8190(2) 0.0407(8) Uani 1 1 d . . . . .
C24 C 0.5742(4) 1.0069(2) 0.7252(3) 0.0431(8) Uani 1 1 d . . . . .
C25 C 0.6703(4) 0.9879(2) 0.6864(2) 0.0434(8) Uani 1 1 d . . . . .
C26 C 0.9139(4) 0.9691(3) 0.7460(4) 0.0648(12) Uani 1 1 d . . . . .
H26A H 0.956382 0.937991 0.795525 0.097 Uiso 1 1 calc GR . . . .
H26B H 0.971854 1.030971 0.746742 0.097 Uiso 1 1 calc GR . . . .
H26C H 0.900377 0.933557 0.689653 0.097 Uiso 1 1 calc GR . . . .
C27 C 0.8447(5) 0.9960(3) 0.9284(3) 0.0681(14) Uani 1 1 d . . . . .
H27A H 0.791678 0.976484 0.970310 0.102 Uiso 1 1 calc GR . . . .
H27B H 0.900948 1.059019 0.947359 0.102 Uiso 1 1 calc GR . . . .
H27C H 0.901773 0.954428 0.927071 0.102 Uiso 1 1 calc GR . . . .
C28 C 0.5625(5) 1.0368(3) 0.8874(3) 0.0650(13) Uani 1 1 d . . . . .
H28A H 0.467547 1.032241 0.859435 0.097 Uiso 1 1 calc GR . . . .
H28B H 0.608385 1.100186 0.913112 0.097 Uiso 1 1 calc GR . . . .
H28C H 0.570501 0.994810 0.934375 0.097 Uiso 1 1 calc GR . . . .
C29 C 0.4425(5) 1.0222(3) 0.6745(3) 0.0645(12) Uani 1 1 d . . . . .
H29A H 0.394476 0.970654 0.628934 0.097 Uiso 1 1 calc GR . . . .
H29B H 0.458514 1.079731 0.645862 0.097 Uiso 1 1 calc GR . . . .
H29C H 0.388454 1.026320 0.715425 0.097 Uiso 1 1 calc GR . . . .
C30 C 0.6579(5) 0.9864(3) 0.5880(3) 0.0632(12) Uani 1 1 d . . . . .
H30A H 0.735928 0.970796 0.576505 0.095 Uiso 1 1 calc GR . . . .
H30B H 0.653578 1.047217 0.568195 0.095 Uiso 1 1 calc GR . . . .
H30C H 0.576027 0.940135 0.555519 0.095 Uiso 1 1 calc GR . . . .
C31 C 0.7385(3) 0.7703(2) 0.9548(2) 0.0295(6) Uani 1 1 d . . . . .
C32 C 0.8452(4) 0.7499(2) 0.9292(2) 0.0366(7) Uani 1 1 d . . . . .
C33 C 0.9601(4) 0.7467(3) 0.9923(3) 0.0448(9) Uani 1 1 d . . . . .
H33 H 1.030232 0.731246 0.973571 0.054 Uiso 1 1 calc R . . . .
C34 C 0.9776(3) 0.7651(2) 1.0827(3) 0.0439(9) Uani 1 1 d . . . . .
C35 C 0.8742(4) 0.7883(2) 1.1073(2) 0.0390(8) Uani 1 1 d . . . . .
H35 H 0.884674 0.802647 1.168649 0.047 Uiso 1 1 calc R . . . .
C36 C 0.7551(3) 0.7913(2) 1.0457(2) 0.0329(7) Uani 1 1 d . . . . .
C37 C 0.8355(5) 0.7336(3) 0.8311(3) 0.0607(12) Uani 1 1 d . . . . .
H37A H 0.847589 0.792637 0.804815 0.091 Uiso 1 1 calc GR . . . .
H37B H 0.747163 0.693128 0.800267 0.091 Uiso 1 1 calc GR . . . .
H37C H 0.905409 0.704437 0.824894 0.091 Uiso 1 1 calc GR . . . .
C38 C 1.1048(4) 0.7618(3) 1.1509(4) 0.0702(14) Uani 1 1 d . . . . .
H38A H 1.181093 0.806196 1.139249 0.105 Uiso 1 1 calc GR . . . .
H38B H 1.117611 0.699647 1.147382 0.105 Uiso 1 1 calc GR . . . .
H38C H 1.098490 0.777454 1.210472 0.105 Uiso 1 1 calc GR . . . .
C39 C 0.6509(4) 0.8188(3) 1.0804(3) 0.0548(10) Uani 1 1 d . . . . .
H39A H 0.572071 0.766200 1.070842 0.082 Uiso 1 1 calc GR . . . .
H39B H 0.624984 0.869915 1.048777 0.082 Uiso 1 1 calc GR . . . .
H39C H 0.687596 0.838338 1.144125 0.082 Uiso 1 1 calc GR . . . .
C40 C 0.4552(4) 0.7469(2) 0.5310(2) 0.0371(7) Uani 1 1 d . . . . .
C41 C 0.3379(4) 0.7347(3) 0.4604(2) 0.0394(8) Uani 1 1 d . . . . .
C42 C 0.3430(4) 0.7235(3) 0.3732(2) 0.0445(9) Uani 1 1 d . . . . .
H42 H 0.262685 0.715499 0.326455 0.053 Uiso 1 1 calc R . . . .
C43 C 0.4591(4) 0.7235(2) 0.3517(2) 0.0447(9) Uani 1 1 d . . . . .
C44 C 0.5731(4) 0.7336(2) 0.4206(3) 0.0446(9) Uani 1 1 d . . . . .
H44 H 0.654142 0.732110 0.407193 0.053 Uiso 1 1 calc R . . . .
C45 C 0.5748(4) 0.7459(2) 0.5094(3) 0.0425(8) Uani 1 1 d . . . . .
C46 C 0.2056(4) 0.7347(4) 0.4769(3) 0.0641(12) Uani 1 1 d . . . . .
H46A H 0.178623 0.682611 0.510577 0.096 Uiso 1 1 calc GR . . . .
H46B H 0.137425 0.729026 0.419839 0.096 Uiso 1 1 calc GR . . . .
H46C H 0.214621 0.792477 0.510992 0.096 Uiso 1 1 calc GR . . . .
C47 C 0.4617(6) 0.7147(3) 0.2559(3) 0.0690(14) Uani 1 1 d . . . . .
H47A H 0.464320 0.774370 0.231401 0.104 Uiso 1 1 calc GR . . . .
H47B H 0.381000 0.668705 0.221439 0.104 Uiso 1 1 calc GR . . . .
H47C H 0.541408 0.695336 0.252777 0.104 Uiso 1 1 calc GR . . . .
C48 C 0.7077(4) 0.7598(3) 0.5783(3) 0.0637(12) Uani 1 1 d . . . . .
H48A H 0.695389 0.723646 0.628258 0.096 Uiso 1 1 calc GR . . . .
H48B H 0.743758 0.825262 0.599735 0.096 Uiso 1 1 calc GR . . . .
H48C H 0.770530 0.739562 0.551757 0.096 Uiso 1 1 calc GR . . . .

loop_
_atom_site_aniso_label
_atom_site_aniso_U_11
_atom_site_aniso_U_22
_atom_site_aniso_U_33
_atom_site_aniso_U_23
_atom_site_aniso_U_13
_atom_site_aniso_U_12
Th1 0.02192(6) 0.02947(6) 0.02332(6) 0.00052(4) 0.00564(4) 0.00805(4)
P1 0.0294(5) 0.0376(6) 0.0249(5) 0.0039(4) -0.0016(5) 0.0039(5)
P2 0.0594(8) 0.0423(7) 0.0234(5) 0.0016(5) 0.0121(5) -0.0052(7)
Al1 0.0292(5) 0.0313(5) 0.0271(5) 0.0019(4) 0.0042(4) 0.0088(4)
O1S 0.103(7) 0.148(10) 0.169(10) -0.001(8) 0.020(7) -0.005(8)
C1 0.0266(15) 0.0469(19) 0.0399(18) -0.0005(15) 0.0114(13) 0.0170(14)
C1S 0.086(11) 0.073(11) 0.144(18) 0.011(10) 0.049(12) 0.010(9)
C2 0.0322(17) 0.057(2) 0.0328(17) 0.0030(15) 0.0144(14) 0.0194(16)
C2S 0.074(10) 0.149(17) 0.121(14) 0.083(14) 0.060(10) 0.066(12)
C3 0.0303(17) 0.049(2) 0.055(2) 0.0085(17) 0.0209(16) 0.0121(15)
C3S 0.072(9) 0.092(11) 0.087(10) 0.021(8) 0.036(8) 0.032(9)
C4 0.0236(16) 0.065(2) 0.042(2) -0.0102(17) 0.0052(14) 0.0125(16)
C4S 0.108(12) 0.084(10) 0.121(13) 0.012(9) 0.066(10) 0.025(9)
C5 0.0282(16) 0.062(2) 0.0351(18) 0.0068(16) 0.0103(14) 0.0236(16)
C6 0.048(2) 0.050(2) 0.071(3) -0.008(2) 0.016(2) 0.0227(19)
C7 0.055(2) 0.090(3) 0.035(2) 0.010(2) 0.0153(18) 0.036(2)
C8 0.064(3) 0.063(3) 0.114(4) 0.019(3) 0.057(3) 0.009(2)
C9 0.035(2) 0.097(4) 0.072(3) -0.029(3) -0.011(2) 0.018(2)
C10 0.058(3) 0.099(4) 0.051(2) 0.023(2) 0.020(2) 0.054(3)
C11 0.0403(19) 0.0286(16) 0.046(2) -0.0053(14) 0.0082(15) 0.0044(14)
C12 0.0405(18) 0.0276(16) 0.0384(18) 0.0035(13) 0.0126(14) 0.0084(13)
C13 0.0357(17) 0.0270(15) 0.0370(17) 0.0033(13) 0.0087(14) 0.0127(13)
C14 0.0417(18) 0.0329(17) 0.0358(17) -0.0003(13) 0.0149(14) 0.0162(14)
C15 0.0445(19) 0.0384(18) 0.0295(17) -0.0089(14) -0.0010(14) 0.0176(15)
C16 0.052(2) 0.045(2) 0.075(3) -0.012(2) 0.010(2) -0.0025(19)
C17 0.050(2) 0.047(2) 0.052(2) 0.0171(18) 0.0174(18) 0.0100(18)
C18 0.0425(19) 0.0398(19) 0.046(2) 0.0107(16) 0.0087(16) 0.0178(16)
C19 0.055(2) 0.050(2) 0.046(2) 0.0039(17) 0.0252(18) 0.0243(18)
C20 0.072(3) 0.065(3) 0.035(2) -0.0131(19) -0.0002(19) 0.025(2)
C21 0.0395(19) 0.0317(18) 0.057(2) 0.0004(16) 0.0144(17) 0.0020(15)
C22 0.044(2) 0.0308(17) 0.044(2) 0.0036(15) 0.0014(16) 0.0003(15)
C23 0.050(2) 0.0266(16) 0.044(2) -0.0019(14) 0.0134(16) 0.0070(15)
C24 0.046(2) 0.0317(18) 0.046(2) 0.0006(15) 0.0032(16) 0.0111(15)
C25 0.050(2) 0.0351(18) 0.0387(19) 0.0005(15) 0.0082(16) 0.0042(16)
C26 0.038(2) 0.053(3) 0.099(4) 0.005(2) 0.020(2) 0.0037(19)
C27 0.078(3) 0.044(2) 0.049(2) 0.0052(19) -0.017(2) -0.007(2)
C28 0.090(3) 0.041(2) 0.067(3) -0.013(2) 0.036(3) 0.009(2)
C29 0.059(3) 0.051(2) 0.077(3) 0.010(2) -0.002(2) 0.025(2)
C30 0.090(4) 0.055(3) 0.040(2) 0.0085(19) 0.016(2) 0.012(2)
C31 0.0290(15) 0.0279(15) 0.0259(15) 0.0022(12) 0.0009(12) 0.0043(12)
C32 0.0419(18) 0.0308(16) 0.0366(18) 0.0008(13) 0.0149(15) 0.0047(14)
C33 0.0338(18) 0.0390(19) 0.066(3) 0.0079(17) 0.0191(17) 0.0110(15)
C34 0.0273(17) 0.0368(19) 0.056(2) 0.0136(16) -0.0043(15) 0.0029(14)
C35 0.0443(19) 0.0370(18) 0.0256(16) 0.0054(13) -0.0001(14) 0.0023(15)
C36 0.0353(17) 0.0326(16) 0.0299(16) 0.0041(13) 0.0088(13) 0.0072(13)
C37 0.085(3) 0.055(3) 0.050(2) 0.0007(19) 0.038(2) 0.011(2)
C38 0.036(2) 0.066(3) 0.088(4) 0.026(3) -0.012(2) 0.006(2)
C39 0.058(2) 0.066(3) 0.050(2) 0.000(2) 0.023(2) 0.024(2)
C40 0.0431(19) 0.0346(17) 0.0252(15) 0.0079(13) 0.0019(14) 0.0025(14)
C41 0.0383(18) 0.047(2) 0.0284(16) 0.0023(14) 0.0028(14) 0.0106(15)
C42 0.049(2) 0.054(2) 0.0263(17) 0.0014(15) -0.0007(15) 0.0183(18)
C43 0.066(3) 0.0353(19) 0.0390(19) 0.0059(15) 0.0194(18) 0.0192(17)
C44 0.050(2) 0.0347(18) 0.057(2) 0.0107(16) 0.0242(18) 0.0160(16)
C45 0.0380(19) 0.0331(18) 0.049(2) 0.0131(15) 0.0023(16) 0.0063(14)
C46 0.042(2) 0.095(4) 0.050(2) -0.006(2) 0.0092(19) 0.014(2)
C47 0.113(4) 0.063(3) 0.048(2) 0.005(2) 0.038(3) 0.037(3)
C48 0.043(2) 0.057(3) 0.072(3) 0.015(2) -0.010(2) 0.0045(19)

loop_
_atom_type_symbol
_atom_type_description
_atom_type_scat_dispersion_real
_atom_type_scat_dispersion_imag
_atom_type_scat_source
C C 0.0033 0.0016 'International Tables Vol C Tables 4.2.6.8 and 6.1.1.4'
H H 0.0000 0.0000 'International Tables Vol C Tables 4.2.6.8 and 6.1.1.4'
O O 0.0106 0.0060 'International Tables Vol C Tables 4.2.6.8 and 6.1.1.4'
P P 0.1023 0.0942 'International Tables Vol C Tables 4.2.6.8 and 6.1.1.4'
Al Al 0.0645 0.0514 'International Tables Vol C Tables 4.2.6.8 and 6.1.1.4'
Th Th -7.2400 8.8979 'International Tables Vol C Tables 4.2.6.8 and 6.1.1.4'

loop_
_geom_angle_atom_site_label_1
_geom_angle_atom_site_label_2
_geom_angle_atom_site_label_3
_geom_angle
_geom_angle_site_symmetry_1
_geom_angle_site_symmetry_3
_geom_angle_publ_flag
P1' Th1 C1 92.71(13) . . ?
P1' Th1 C2 99.03(13) . . ?
P1' Th1 C4 139.91(13) . . ?
P1' Th1 C5 115.22(13) . . ?
P1' Th1 C11 130.49(12) . . ?
P1' Th1 C13 82.10(12) . . ?
P1' Th1 C14 91.15(13) . . ?
P1' Th1 C15 120.05(13) . . ?
P1 Th1 C4 126.32(8) . . ?
P1 Th1 C5 103.50(8) . . ?
P2 Th1 P1 77.67(4) . . ?
P2 Th1 C1 100.76(8) . . ?
P2 Th1 C2 129.70(9) . . ?
P2 Th1 C4 110.72(9) . . ?
P2 Th1 C5 91.05(8) . . ?
P2 Th1 C11 118.86(8) . . ?
P2 Th1 C13 105.02(8) . . ?
P2 Th1 C14 82.26(8) . . ?
P2 Th1 C15 89.71(9) . . ?
C1 Th1 P1 79.20(8) . . ?
C1 Th1 C4 47.21(10) . . ?
C1 Th1 C5 28.79(10) . . ?
C1 Th1 C14 175.72(10) . . ?
C2 Th1 P1 85.20(8) . . ?
C2 Th1 C1 29.09(11) . . ?
C2 Th1 C4 47.60(10) . . ?
C2 Th1 C5 47.64(10) . . ?
C2 Th1 C14 148.04(11) . . ?
C5 Th1 C4 28.30(11) . . ?
C11 Th1 P1 138.65(8) . . ?
C11 Th1 C1 127.61(11) . . ?
C11 Th1 C2 105.19(11) . . ?
C11 Th1 C4 85.42(11) . . ?
C11 Th1 C5 113.05(11) . . ?
C11 Th1 C13 48.47(10) . . ?
C11 Th1 C14 48.12(10) . . ?
C11 Th1 C15 29.43(11) . . ?
C12 Th1 P1' 104.36(12) . . ?
C12 Th1 P1 109.79(8) . . ?
C12 Th1 P2 130.35(8) . . ?
C12 Th1 C1 128.86(10) . . ?
C12 Th1 C2 99.94(11) . . ?
C12 Th1 C4 103.23(11) . . ?
C12 Th1 C5 130.79(11) . . ?
C12 Th1 C11 29.72(10) . . ?
C12 Th1 C13 29.30(10) . . ?
C12 Th1 C14 48.10(10) . . ?
C12 Th1 C15 48.63(10) . . ?
C13 Th1 P1 91.93(7) . . ?
C13 Th1 C1 150.24(10) . . ?
C13 Th1 C2 122.68(10) . . ?
C13 Th1 C4 131.68(11) . . ?
C13 Th1 C5 159.85(11) . . ?
C13 Th1 C14 28.97(10) . . ?
C14 Th1 P1 104.51(8) . . ?
C14 Th1 C4 128.93(11) . . ?
C14 Th1 C5 149.02(10) . . ?
C15 Th1 P1 133.57(8) . . ?
C15 Th1 C1 147.21(10) . . ?
C15 Th1 C2 133.08(11) . . ?
C15 Th1 C4 100.02(11) . . ?
C15 Th1 C5 121.45(11) . . ?
C15 Th1 C13 48.22(10) . . ?
C15 Th1 C14 29.07(10) . . ?
Al1 P1' Th1 95.61(15) . . ?
C31 P1' Th1 142.0(2) . . ?
C31 P1' Al1 122.1(2) . . ?
Al1 P1 Th1 90.40(4) . . ?
C31 P1 Th1 133.00(11) . . ?
C31 P1 Al1 111.86(11) . . ?
Al1 P2' Th1 88.89(13) . . ?
C40 P2' Th1 119.3(2) . . ?
C40 P2' Al1 112.3(2) . . ?
Al1 P2 Th1 93.10(4) . . ?
C40 P2 Th1 139.15(12) . . ?
C40 P2 Al1 126.61(13) . . ?
P1' Al1 P2' 98.39(16) . . ?
P1' Al1 C21 123.54(16) . . ?
P1' Al1 C22 104.29(15) . . ?
P1' Al1 C23 115.82(16) . . ?
P1' Al1 C24 149.44(17) . . ?
P1' Al1 C25 160.00(16) . . ?
P2 Al1 P1 97.17(5) . . ?
C21 Al1 P1 126.18(11) . . ?
C21 Al1 P2' 132.27(15) . . ?
C21 Al1 P2 129.59(12) . . ?
C21 Al1 C22 36.25(14) . . ?
C21 Al1 C23 60.18(14) . . ?
C21 Al1 C24 60.40(14) . . ?
C21 Al1 C25 36.47(14) . . ?
C22 Al1 P1 98.23(10) . . ?
C22 Al1 P2' 155.27(15) . . ?
C22 Al1 P2 164.46(11) . . ?
C22 Al1 C23 35.64(14) . . ?
C23 Al1 P1 101.59(10) . . ?
C23 Al1 P2' 123.73(15) . . ?
C23 Al1 P2 141.36(11) . . ?
C24 Al1 P1 133.01(11) . . ?
C24 Al1 P2' 95.66(15) . . ?
C24 Al1 P2 110.16(11) . . ?
C24 Al1 C22 59.67(13) . . ?
C24 Al1 C23 35.77(13) . . ?
C25 Al1 P1 158.01(11) . . ?
C25 Al1 P2' 99.64(14) . . ?
C25 Al1 P2 104.76(10) . . ?
C25 Al1 C22 59.93(13) . . ?
C25 Al1 C23 59.64(13) . . ?
C25 Al1 C24 35.79(14) . . ?
C2S O1S C3S 134.1(9) . . ?
C2 C1 Th1 75.09(18) . . ?
C2 C1 C6 127.2(3) . . ?
C5 C1 Th1 76.86(19) . . ?
C5 C1 C2 108.1(3) . . ?
C5 C1 C6 124.1(4) . . ?
C6 C1 Th1 121.1(2) . . ?
H1SA C1S H1SB 109.5 . . ?
H1SA C1S H1SC 109.5 . . ?
H1SB C1S H1SC 109.5 . . ?
C2S C1S H1SA 109.5 . . ?
C2S C1S H1SB 109.5 . . ?
C2S C1S H1SC 109.5 . . ?
C1 C2 Th1 75.83(18) . . ?
C1 C2 C3 107.4(3) . . ?
C1 C2 C7 126.6(4) . . ?
C3 C2 Th1 78.26(19) . . ?
C3 C2 C7 125.8(4) . . ?
C7 C2 Th1 115.9(2) . . ?
O1S C2S C1S 117.2(16) . . ?
O1S C2S H2SA 108.0 . . ?
O1S C2S H2SB 108.0 . . ?
C1S C2S H2SA 108.0 . . ?
C1S C2S H2SB 108.0 . . ?
H2SA C2S H2SB 107.2 . . ?
C2 C3 Th1 72.76(18) . . ?
C2 C3 C8 123.4(4) . . ?
C4 C3 Th1 75.76(19) . . ?
C4 C3 C2 107.8(3) . . ?
C4 C3 C8 127.1(4) . . ?
C8 C3 Th1 128.9(3) . . ?
O1S C3S H3SA 107.2 . . ?
O1S C3S H3SB 107.2 . . ?
O1S C3S C4S 120.3(13) . . ?
H3SA C3S H3SB 106.9 . . ?
C4S C3S H3SA 107.2 . . ?
C4S C3S H3SB 107.2 . . ?
C3 C4 Th1 75.75(19) . . ?
C3 C4 C9 126.7(4) . . ?
C5 C4 Th1 74.69(19) . . ?
C5 C4 C3 108.0(3) . . ?
C5 C4 C9 124.6(4) . . ?
C9 C4 Th1 123.0(3) . . ?
C3S C4S H4SA 109.5 . . ?
C3S C4S H4SB 109.5 . . ?
C3S C4S H4SC 109.5 . . ?
H4SA C4S H4SB 109.5 . . ?
H4SA C4S H4SC 109.5 . . ?
H4SB C4S H4SC 109.5 . . ?
C1 C5 Th1 74.34(18) . . ?
C1 C5 C10 125.0(4) . . ?
C4 C5 Th1 77.01(19) . . ?
C4 C5 C1 108.6(3) . . ?
C4 C5 C10 125.5(4) . . ?
C10 C5 Th1 123.8(2) . . ?
C1 C6 H6A 109.5 . . ?
C1 C6 H6B 109.5 . . ?
C1 C6 H6C 109.5 . . ?
H6A C6 H6B 109.5 . . ?
H6A C6 H6C 109.5 . . ?
H6B C6 H6C 109.5 . . ?
C2 C7 H7A 109.5 . . ?
C2 C7 H7B 109.5 . . ?
C2 C7 H7C 109.5 . . ?
H7A C7 H7B 109.5 . . ?
H7A C7 H7C 109.5 . . ?
H7B C7 H7C 109.5 . . ?
C3 C8 H8A 109.5 . . ?
C3 C8 H8B 109.5 . . ?
C3 C8 H8C 109.5 . . ?
H8A C8 H8B 109.5 . . ?
H8A C8 H8C 109.5 . . ?
H8B C8 H8C 109.5 . . ?
C4 C9 H9A 109.5 . . ?
C4 C9 H9B 109.5 . . ?
C4 C9 H9C 109.5 . . ?
H9A C9 H9B 109.5 . . ?
H9A C9 H9C 109.5 . . ?
H9B C9 H9C 109.5 . . ?
C5 C10 H10A 109.5 . . ?
C5 C10 H10B 109.5 . . ?
C5 C10 H10C 109.5 . . ?
H10A C10 H10B 109.5 . . ?
H10A C10 H10C 109.5 . . ?
H10B C10 H10C 109.5 . . ?
C12 C11 Th1 74.31(18) . . ?
C12 C11 C16 126.3(4) . . ?
C15 C11 Th1 75.40(19) . . ?
C15 C11 C12 107.3(3) . . ?
C15 C11 C16 125.0(4) . . ?
C16 C11 Th1 126.8(3) . . ?
C11 C12 Th1 75.98(19) . . ?
C11 C12 C17 127.6(3) . . ?
C13 C12 Th1 76.76(18) . . ?
C13 C12 C11 108.2(3) . . ?
C13 C12 C17 124.1(3) . . ?
C17 C12 Th1 117.6(2) . . ?
C12 C13 Th1 73.93(18) . . ?
C12 C13 C14 108.3(3) . . ?
C12 C13 C18 123.9(3) . . ?
C14 C13 Th1 77.06(18) . . ?
C14 C13 C18 127.1(3) . . ?
C18 C13 Th1 122.9(2) . . ?
C13 C14 Th1 73.97(18) . . ?
C13 C14 C15 107.9(3) . . ?
C13 C14 C19 126.9(3) . . ?
C15 C14 Th1 73.47(18) . . ?
C15 C14 C19 124.4(3) . . ?
C19 C14 Th1 126.6(2) . . ?
C11 C15 Th1 75.17(19) . . ?
C11 C15 C20 125.7(4) . . ?
C14 C15 Th1 77.46(18) . . ?
C14 C15 C11 108.3(3) . . ?
C14 C15 C20 125.6(4) . . ?
C20 C15 Th1 118.9(2) . . ?
C11 C16 H16A 109.5 . . ?
C11 C16 H16B 109.5 . . ?
C11 C16 H16C 109.5 . . ?
H16A C16 H16B 109.5 . . ?
H16A C16 H16C 109.5 . . ?
H16B C16 H16C 109.5 . . ?
C12 C17 H17A 109.5 . . ?
C12 C17 H17B 109.5 . . ?
C12 C17 H17C 109.5 . . ?
H17A C17 H17B 109.5 . . ?
H17A C17 H17C 109.5 . . ?
H17B C17 H17C 109.5 . . ?
C13 C18 H18A 109.5 . . ?
C13 C18 H18B 109.5 . . ?
C13 C18 H18C 109.5 . . ?
H18A C18 H18B 109.5 . . ?
H18A C18 H18C 109.5 . . ?
H18B C18 H18C 109.5 . . ?
C14 C19 H19A 109.5 . . ?
C14 C19 H19B 109.5 . . ?
C14 C19 H19C 109.5 . . ?
H19A C19 H19B 109.5 . . ?
H19A C19 H19C 109.5 . . ?
H19B C19 H19C 109.5 . . ?
C15 C20 H20A 109.5 . . ?
C15 C20 H20B 109.5 . . ?
C15 C20 H20C 109.5 . . ?
H20A C20 H20B 109.5 . . ?
H20A C20 H20C 109.5 . . ?
H20B C20 H20C 109.5 . . ?
C22 C21 Al1 73.7(2) . . ?
C22 C21 C25 107.5(3) . . ?
C22 C21 C26 124.9(4) . . ?
C25 C21 Al1 72.7(2) . . ?
C25 C21 C26 126.4(4) . . ?
C26 C21 Al1 129.0(3) . . ?
C21 C22 Al1 70.1(2) . . ?
C21 C22 C27 126.4(4) . . ?
C23 C22 Al1 72.8(2) . . ?
C23 C22 C21 108.2(3) . . ?
C23 C22 C27 125.4(4) . . ?
C27 C22 Al1 125.1(3) . . ?
C22 C23 Al1 71.5(2) . . ?
C22 C23 C24 107.7(3) . . ?
C22 C23 C28 125.0(4) . . ?
C24 C23 Al1 71.1(2) . . ?
C24 C23 C28 127.2(4) . . ?
C28 C23 Al1 126.3(3) . . ?
C23 C24 Al1 73.2(2) . . ?
C23 C24 C29 126.8(4) . . ?
C25 C24 Al1 71.7(2) . . ?
C25 C24 C23 108.4(3) . . ?
C25 C24 C29 124.8(4) . . ?
C29 C24 Al1 122.3(3) . . ?
C21 C25 Al1 70.8(2) . . ?
C21 C25 C30 127.7(4) . . ?
C24 C25 Al1 72.6(2) . . ?
C24 C25 C21 108.2(3) . . ?
C24 C25 C30 124.0(4) . . ?
C30 C25 Al1 125.3(3) . . ?
C21 C26 H26A 109.5 . . ?
C21 C26 H26B 109.5 . . ?
C21 C26 H26C 109.5 . . ?
H26A C26 H26B 109.5 . . ?
H26A C26 H26C 109.5 . . ?
H26B C26 H26C 109.5 . . ?
C22 C27 H27A 109.5 . . ?
C22 C27 H27B 109.5 . . ?
C22 C27 H27C 109.5 . . ?
H27A C27 H27B 109.5 . . ?
H27A C27 H27C 109.5 . . ?
H27B C27 H27C 109.5 . . ?
C23 C28 H28A 109.5 . . ?
C23 C28 H28B 109.5 . . ?
C23 C28 H28C 109.5 . . ?
H28A C28 H28B 109.5 . . ?
H28A C28 H28C 109.5 . . ?
H28B C28 H28C 109.5 . . ?
C24 C29 H29A 109.5 . . ?
C24 C29 H29B 109.5 . . ?
C24 C29 H29C 109.5 . . ?
H29A C29 H29B 109.5 . . ?
H29A C29 H29C 109.5 . . ?
H29B C29 H29C 109.5 . . ?
C25 C30 H30A 109.5 . . ?
C25 C30 H30B 109.5 . . ?
C25 C30 H30C 109.5 . . ?
H30A C30 H30B 109.5 . . ?
H30A C30 H30C 109.5 . . ?
H30B C30 H30C 109.5 . . ?
C32 C31 P1' 105.5(3) . . ?
C32 C31 P1 126.9(2) . . ?
C32 C31 C36 118.3(3) . . ?
C36 C31 P1' 136.1(3) . . ?
C36 C31 P1 114.8(2) . . ?
C31 C32 C37 120.1(3) . . ?
C33 C32 C31 120.3(3) . . ?
C33 C32 C37 119.6(4) . . ?
C32 C33 H33 118.8 . . ?
C32 C33 C34 122.3(3) . . ?
C34 C33 H33 118.8 . . ?
C33 C34 C38 121.6(4) . . ?
C35 C34 C33 117.2(3) . . ?
C35 C34 C38 121.2(4) . . ?
C34 C35 H35 118.8 . . ?
C34 C35 C36 122.5(3) . . ?
C36 C35 H35 118.8 . . ?
C31 C36 C39 123.0(3) . . ?
C35 C36 C31 119.3(3) . . ?
C35 C36 C39 117.6(3) . . ?
C32 C37 H37A 109.5 . . ?
C32 C37 H37B 109.5 . . ?
C32 C37 H37C 109.5 . . ?
H37A C37 H37B 109.5 . . ?
H37A C37 H37C 109.5 . . ?
H37B C37 H37C 109.5 . . ?
C34 C38 H38A 109.5 . . ?
C34 C38 H38B 109.5 . . ?
C34 C38 H38C 109.5 . . ?
H38A C38 H38B 109.5 . . ?
H38A C38 H38C 109.5 . . ?
H38B C38 H38C 109.5 . . ?
C36 C39 H39A 109.5 . . ?
C36 C39 H39B 109.5 . . ?
C36 C39 H39C 109.5 . . ?
H39A C39 H39B 109.5 . . ?
H39A C39 H39C 109.5 . . ?
H39B C39 H39C 109.5 . . ?
C41 C40 P2' 106.4(3) . . ?
C41 C40 P2 123.1(3) . . ?
C41 C40 C45 117.7(3) . . ?
C45 C40 P2' 135.3(3) . . ?
C45 C40 P2 118.9(3) . . ?
C40 C41 C46 121.5(3) . . ?
C42 C41 C40 120.0(3) . . ?
C42 C41 C46 118.6(3) . . ?
C41 C42 H42 118.7 . . ?
C43 C42 C41 122.7(3) . . ?
C43 C42 H42 118.7 . . ?
C42 C43 C44 117.4(3) . . ?
C42 C43 C47 121.1(4) . . ?
C44 C43 C47 121.5(4) . . ?
C43 C44 H44 118.7 . . ?
C43 C44 C45 122.7(4) . . ?
C45 C44 H44 118.7 . . ?
C40 C45 C48 123.1(4) . . ?
C44 C45 C40 119.6(3) . . ?
C44 C45 C48 117.2(4) . . ?
C41 C46 H46A 109.5 . . ?
C41 C46 H46B 109.5 . . ?
C41 C46 H46C 109.5 . . ?
H46A C46 H46B 109.5 . . ?
H46A C46 H46C 109.5 . . ?
H46B C46 H46C 109.5 . . ?
C43 C47 H47A 109.5 . . ?
C43 C47 H47B 109.5 . . ?
C43 C47 H47C 109.5 . . ?
H47A C47 H47B 109.5 . . ?
H47A C47 H47C 109.5 . . ?
H47B C47 H47C 109.5 . . ?
C45 C48 H48A 109.5 . . ?
C45 C48 H48B 109.5 . . ?
C45 C48 H48C 109.5 . . ?
H48A C48 H48B 109.5 . . ?
H48A C48 H48C 109.5 . . ?
H48B C48 H48C 109.5 . . ?

loop_
_geom_bond_atom_site_label_1
_geom_bond_atom_site_label_2
_geom_bond_distance
_geom_bond_site_symmetry_2
_geom_bond_publ_flag
Th1 P1' 2.771(4) . ?
Th1 P1 2.8419(11) . ?
Th1 P2 2.7737(12) . ?
Th1 C1 2.814(3) . ?
Th1 C2 2.805(3) . ?
Th1 C4 2.875(3) . ?
Th1 C5 2.846(3) . ?
Th1 C11 2.788(3) . ?
Th1 C12 2.766(3) . ?
Th1 C13 2.802(3) . ?
Th1 C14 2.841(3) . ?
Th1 C15 2.791(3) . ?
P1' Al1 2.217(4) . ?
P1' C31 1.803(5) . ?
P1 Al1 2.3716(15) . ?
P1 C31 1.867(3) . ?
P2' Al1 2.379(4) . ?
P2' C40 2.058(6) . ?
P2 Al1 2.3244(15) . ?
P2 C40 1.798(3) . ?
Al1 C21 2.259(4) . ?
Al1 C22 2.306(4) . ?
Al1 C23 2.323(3) . ?
Al1 C24 2.295(4) . ?
Al1 C25 2.283(4) . ?
O1S C2S 1.13(2) . ?
O1S C3S 1.394(18) . ?
C1 C2 1.411(5) . ?
C1 C5 1.408(5) . ?
C1 C6 1.501(5) . ?
C1S H1SA 0.9800 . ?
C1S H1SB 0.9800 . ?
C1S H1SC 0.9800 . ?
C1S C2S 1.47(3) . ?
C2 C3 1.423(5) . ?
C2 C7 1.501(5) . ?
C2S H2SA 0.9900 . ?
C2S H2SB 0.9900 . ?
C3 C4 1.415(6) . ?
C3 C8 1.505(6) . ?
C3S H3SA 0.9900 . ?
C3S H3SB 0.9900 . ?
C3S C4S 1.52(2) . ?
C4 C5 1.399(6) . ?
C4 C9 1.508(5) . ?
C4S H4SA 0.9800 . ?
C4S H4SB 0.9800 . ?
C4S H4SC 0.9800 . ?
C5 C10 1.516(5) . ?
C6 H6A 0.9800 . ?
C6 H6B 0.9800 . ?
C6 H6C 0.9800 . ?
C7 H7A 0.9800 . ?
C7 H7B 0.9800 . ?
C7 H7C 0.9800 . ?
C8 H8A 0.9800 . ?
C8 H8B 0.9800 . ?
C8 H8C 0.9800 . ?
C9 H9A 0.9800 . ?
C9 H9B 0.9800 . ?
C9 H9C 0.9800 . ?
C10 H10A 0.9800 . ?
C10 H10B 0.9800 . ?
C10 H10C 0.9800 . ?
C11 C12 1.424(5) . ?
C11 C15 1.417(5) . ?
C11 C16 1.505(5) . ?
C12 C13 1.409(5) . ?
C12 C17 1.507(5) . ?
C13 C14 1.412(5) . ?
C13 C18 1.506(5) . ?
C14 C15 1.414(5) . ?
C14 C19 1.503(5) . ?
C15 C20 1.499(5) . ?
C16 H16A 0.9800 . ?
C16 H16B 0.9800 . ?
C16 H16C 0.9800 . ?
C17 H17A 0.9800 . ?
C17 H17B 0.9800 . ?
C17 H17C 0.9800 . ?
C18 H18A 0.9800 . ?
C18 H18B 0.9800 . ?
C18 H18C 0.9800 . ?
C19 H19A 0.9800 . ?
C19 H19B 0.9800 . ?
C19 H19C 0.9800 . ?
C20 H20A 0.9800 . ?
C20 H20B 0.9800 . ?
C20 H20C 0.9800 . ?
C21 C22 1.421(6) . ?
C21 C25 1.422(5) . ?
C21 C26 1.510(6) . ?
C22 C23 1.416(5) . ?
C22 C27 1.491(5) . ?
C23 C24 1.418(5) . ?
C23 C28 1.493(6) . ?
C24 C25 1.407(6) . ?
C24 C29 1.501(6) . ?
C25 C30 1.508(5) . ?
C26 H26A 0.9800 . ?
C26 H26B 0.9800 . ?
C26 H26C 0.9800 . ?
C27 H27A 0.9800 . ?
C27 H27B 0.9800 . ?
C27 H27C 0.9800 . ?
C28 H28A 0.9800 . ?
C28 H28B 0.9800 . ?
C28 H28C 0.9800 . ?
C29 H29A 0.9800 . ?
C29 H29B 0.9800 . ?
C29 H29C 0.9800 . ?
C30 H30A 0.9800 . ?
C30 H30B 0.9800 . ?
C30 H30C 0.9800 . ?
C31 C32 1.403(5) . ?
C31 C36 1.405(4) . ?
C32 C33 1.374(5) . ?
C32 C37 1.522(5) . ?
C33 H33 0.9500 . ?
C33 C34 1.388(6) . ?
C34 C35 1.380(6) . ?
C34 C38 1.507(5) . ?
C35 H35 0.9500 . ?
C35 C36 1.394(5) . ?
C36 C39 1.499(5) . ?
C37 H37A 0.9800 . ?
C37 H37B 0.9800 . ?
C37 H37C 0.9800 . ?
C38 H38A 0.9800 . ?
C38 H38B 0.9800 . ?
C38 H38C 0.9800 . ?
C39 H39A 0.9800 . ?
C39 H39B 0.9800 . ?
C39 H39C 0.9800 . ?
C40 C41 1.407(5) . ?
C40 C45 1.412(5) . ?
C41 C42 1.389(5) . ?
C41 C46 1.505(5) . ?
C42 H42 0.9500 . ?
C42 C43 1.372(6) . ?
C43 C44 1.373(6) . ?
C43 C47 1.510(5) . ?
C44 H44 0.9500 . ?
C44 C45 1.393(6) . ?
C45 C48 1.506(5) . ?
C46 H46A 0.9800 . ?
C46 H46B 0.9800 . ?
C46 H46C 0.9800 . ?
C47 H47A 0.9800 . ?
C47 H47B 0.9800 . ?
C47 H47C 0.9800 . ?
C48 H48A 0.9800 . ?
C48 H48B 0.9800 . ?
C48 H48C 0.9800 . ?
